data_4060683
loop_
_publ_author_name
' Toshiyuki Oshiki '

_publ_section_title
;
Preparation, Structural Characterization, and Reactions of Tantalum-Alkyne
Complexes
;
_journal_name_full Organometallics
_journal_year 2003
_chemical_formula_moiety 'C13 H18 Cl3 O2 Ta '
_chemical_formula_sum 'C13 H18 Cl3 O2 Ta'
_chemical_formula_weight 493.59
_space_group_IT_number 14
_symmetry_cell_setting monoclinic
_symmetry_space_group_name_Hall '-P 2yn'
_symmetry_space_group_name_H-M 'P 1 21/n 1'
_cell_angle_alpha 90
_cell_angle_beta 93.69(6)
_cell_angle_gamma 90
_cell_formula_units_Z 4
_cell_length_a 7.105(3)
_cell_length_b 12.729(5)
_cell_length_c 18.788(8)
_cell_measurement_temperature 293.2
_cell_volume 1695(1)
_exptl_crystal_density_diffrn 1.933
_cod_original_sg_symbol_H-M 'P 21/n'
_cod_original_formula_sum 'C13 H18 Cl3 O2 Ta '
_cod_database_code 4060683

loop_
_symmetry_equiv_pos_as_xyz
x,y,z
1/2-x,1/2+y,1/2-z
-x,-y,-z
1/2+x,1/2-y,1/2+z

loop_
_atom_site_label
_atom_site_type_symbol
_atom_site_fract_x
_atom_site_fract_y
_atom_site_fract_z
_atom_site_U_iso_or_equiv
_atom_site_adp_type
_atom_site_occupancy
_atom_site_calc_flag
_atom_site_refinement_flags
_atom_site_disorder_assembly
_atom_site_disorder_group
Ta Ta 0.07428(5) 0.12462(3) 0.18783(2) 0.03835(9) Uani 1.00 d . . .
Cl(1) Cl 0.2921(4) -0.0001(2) 0.1444(1) 0.0616(7) Uani 1.00 d . . .
Cl(2) Cl -0.0671(4) 0.0101(2) 0.2689(1) 0.0662(8) Uani 1.00 d . . .
Cl(3) Cl -0.0513(3) 0.2714(2) 0.2504(1) 0.0484(6) Uani 1.00 d . . .
O(1) O 0.3130(8) 0.1391(5) 0.2760(3) 0.049(2) Uani 1.00 d . . .
O(2) O 0.2839(8) 0.2370(5) 0.1498(3) 0.048(2) Uani 1.00 d . . .
C(1) C -0.215(2) -0.0304(9) 0.0837(7) 0.081(4) Uani 1.00 d . . .
C(2) C -0.115(1) 0.0650(7) 0.1115(5) 0.052(3) Uani 1.00 d . . .
C(3) C -0.098(1) 0.1663(7) 0.1005(5) 0.047(2) Uani 1.00 d . . .
C(4) C -0.179(1) 0.2459(7) 0.0511(4) 0.048(2) Uani 1.00 d . . .
C(5) C -0.265(1) 0.2182(9) -0.0150(5) 0.063(3) Uani 1.00 d . . .
C(6) C -0.343(2) 0.294(1) -0.0606(5) 0.081(4) Uani 1.00 d . . .
C(7) C -0.337(2) 0.398(1) -0.0412(6) 0.088(4) Uani 1.00 d . . .
C(8) C -0.252(2) 0.4274(9) 0.0233(7) 0.075(4) Uani 1.00 d . . .
C(9) C -0.169(2) 0.3526(8) 0.0692(5) 0.060(3) Uani 1.00 d . . .
C(10) C 0.419(2) 0.053(1) 0.3080(5) 0.071(4) Uani 1.00 d . . .
C(11) C 0.419(1) 0.2333(8) 0.2680(5) 0.061(3) Uani 1.00 d . . .
C(12) C 0.463(1) 0.2412(8) 0.1926(5) 0.059(3) Uani 1.00 d . . .
C(13) C 0.312(2) 0.251(1) 0.0743(5) 0.076(4) Uani 1.00 d . . .
H(1) H -0.2700 0.1464 -0.0288 0.0752 Uiso 1.00 calc . . .
H(2) H -0.4015 0.2735 -0.1055 0.0978 Uiso 1.00 calc . . .
H(3) H -0.3912 0.4497 -0.0727 0.1054 Uiso 1.00 calc . . .
H(4) H -0.2490 0.4993 0.0366 0.0904 Uiso 1.00 calc . . .
H(5) H -0.1061 0.3738 0.1130 0.0725 Uiso 1.00 calc . . .
H(6) H -0.3470 -0.0210 0.0860 0.0972 Uiso 1.00 calc . . .
H(7) H -0.1865 -0.0418 0.0356 0.0972 Uiso 1.00 calc . . .
H(8) H -0.1751 -0.0894 0.1117 0.0972 Uiso 1.00 calc . . .
H(9) H 0.3394 -0.0064 0.3103 0.0854 Uiso 1.00 calc . . .
H(10) H 0.5218 0.0375 0.2801 0.0854 Uiso 1.00 calc . . .
H(11) H 0.4646 0.0726 0.3548 0.0854 Uiso 1.00 calc . . .
H(12) H 0.5319 0.2306 0.2977 0.0736 Uiso 1.00 calc . . .
H(13) H 0.3461 0.2923 0.2807 0.0736 Uiso 1.00 calc . . .
H(14) H 0.5416 0.1843 0.1804 0.0712 Uiso 1.00 calc . . .
H(15) H 0.5259 0.3057 0.1845 0.0712 Uiso 1.00 calc . . .
H(16) H 0.3693 0.3172 0.0671 0.0910 Uiso 1.00 calc . . .
H(17) H 0.3917 0.1967 0.0588 0.0910 Uiso 1.00 calc . . .
H(18) H 0.1938 0.2479 0.0478 0.0910 Uiso 1.00 calc . . .

loop_
_atom_site_aniso_label
_atom_site_aniso_U_11
_atom_site_aniso_U_22
_atom_site_aniso_U_33
_atom_site_aniso_U_12
_atom_site_aniso_U_13
_atom_site_aniso_U_23
Ta 0.0341(2) 0.0374(2) 0.0431(2) 0.0010(2) -0.0010(1) -0.0040(2)
Cl(1) 0.057(1) 0.055(1) 0.072(2) 0.015(1) 0.002(1) -0.019(1)
Cl(2) 0.063(2) 0.056(1) 0.080(2) -0.007(1) 0.009(1) 0.017(1)
Cl(3) 0.046(1) 0.050(1) 0.049(1) 0.0110(9) -0.0024(9) -0.0104(9)
O(1) 0.039(3) 0.054(4) 0.053(3) 0.006(3) -0.010(3) 0.000(3)
O(2) 0.039(3) 0.055(3) 0.051(3) -0.006(3) 0.004(3) 0.000(3)
C(1) 0.068(8) 0.061(6) 0.111(9) -0.015(6) -0.014(7) -0.027(7)
C(2) 0.041(5) 0.058(5) 0.057(5) -0.004(4) -0.004(4) -0.014(4)
C(3) 0.042(5) 0.053(5) 0.044(5) 0.000(4) 0.000(4) -0.010(4)
C(4) 0.036(4) 0.068(6) 0.039(4) 0.005(4) -0.001(4) 0.001(4)
C(5) 0.056(6) 0.088(7) 0.044(5) 0.007(6) 0.001(5) -0.008(5)
C(6) 0.065(7) 0.14(1) 0.040(5) 0.014(8) -0.006(5) 0.002(7)
C(7) 0.084(9) 0.12(1) 0.060(7) 0.032(8) -0.004(6) 0.033(7)
C(8) 0.066(7) 0.066(7) 0.092(8) 0.008(6) -0.009(7) 0.012(6)
C(9) 0.067(7) 0.065(6) 0.048(5) -0.004(5) -0.010(5) 0.001(4)
C(10) 0.060(7) 0.095(9) 0.057(6) 0.029(6) -0.007(5) 0.009(6)
C(11) 0.040(5) 0.074(6) 0.068(6) -0.007(5) -0.012(4) -0.009(5)
C(12) 0.042(5) 0.059(6) 0.076(6) -0.017(5) -0.004(5) -0.008(5)
C(13) 0.063(7) 0.108(9) 0.058(6) -0.027(7) 0.011(5) 0.015(6)

loop_
_geom_bond_atom_site_label_1
_geom_bond_atom_site_label_2
_geom_bond_distance
_geom_bond_site_symmetry_1
_geom_bond_site_symmetry_2
_geom_bond_publ_flag
Ta Cl(1) 2.396(2) . . yes
Ta Cl(2) 2.377(2) . . yes
Ta Cl(3) 2.409(2) . . yes
Ta O(1) 2.300(6) . . yes
Ta O(2) 2.216(6) . . yes
Ta C(2) 2.047(9) . . yes
Ta C(3) 2.053(9) . . yes
O(1) C(10) 1.43(1) . . yes
O(1) C(11) 1.43(1) . . yes
O(2) C(12) 1.46(1) . . yes
O(2) C(13) 1.46(1) . . yes
C(1) C(2) 1.49(1) . . yes
C(2) C(3) 1.31(1) . . yes
C(3) C(4) 1.47(1) . . yes
C(4) C(5) 1.39(1) . . yes
C(4) C(9) 1.40(1) . . yes
C(5) C(6) 1.38(2) . . yes
C(6) C(7) 1.38(2) . . yes
C(7) C(8) 1.37(2) . . yes
C(8) C(9) 1.39(1) . . yes
C(11) C(12) 1.48(1) . . yes
